data_7033785
loop_
_publ_author_name
'Khan, Rao Naumaan Nasim'
'Lv, Chunlin'
'Zhang, Jin'
'Hao, Jian'
'Wei, Yongge'

_publ_section_title
;
 N-alkylation of organo-imido substituted polyoxometalates: an efficient
 and stoichiometric approach for the easy post-modification of
 polyoxometalates.
;
_journal_issue 10
_journal_name_full 'Dalton transactions (Cambridge, England : 2003)'
_journal_page_first 4568
_journal_page_last 4575
_journal_paper_doi 10.1039/c4dt03637a
_journal_volume 44
_journal_year 2015
_chemical_formula_sum 'C41.5 H74.5 Mo6 N4.5 O21'
_chemical_formula_weight 1548.19
_chemical_name_systematic
; 
 ? 
;
_space_group_IT_number 2
_symmetry_cell_setting triclinic
_symmetry_space_group_name_Hall '-P 1'
_symmetry_space_group_name_H-M 'P -1'
_atom_sites_solution_hydrogens geom
_atom_sites_solution_primary direct
_atom_sites_solution_secondary difmap
_audit_creation_method SHELXL-97
_audit_update_record
;
2015-01-05 deposited with the CCDC.
2015-01-21 downloaded from the CCDC.
;
_cell_angle_alpha 88.38(3)
_cell_angle_beta 86.07(3)
_cell_angle_gamma 89.30(3)
_cell_formula_units_Z 4
_cell_length_a 12.166(2)
_cell_length_b 18.354(4)
_cell_length_c 25.684(5)
_cell_measurement_reflns_used 17354
_cell_measurement_temperature 153(2)
_cell_measurement_theta_max 29.1265
_cell_measurement_theta_min 1.9641
_cell_volume 5719.0(19)
_computing_cell_refinement 'CrystalClear (Rigaku Inc., 2008)'
_computing_data_collection 'CrystalClear (Rigaku Inc., 2008)'
_computing_data_reduction 'CrystalClear (Rigaku Inc., 2008)'
_computing_molecular_graphics 'Bruker SHELXTL'
_computing_publication_material 'Bruker SHELXTL'
_computing_structure_refinement 'SHELXL-97 (Sheldrick, 1997)'
_computing_structure_solution 'SHELXS-97 (Sheldrick, 1990)'
_diffrn_ambient_temperature 153(2)
_diffrn_detector_area_resol_mean 28.5714
_diffrn_measured_fraction_theta_full 0.968
_diffrn_measured_fraction_theta_max 0.968
_diffrn_measurement_device 'Saturn724+ (4x4 bin mode)'
_diffrn_measurement_method dtprofit.ref
_diffrn_radiation_detector CCD
_diffrn_radiation_monochromator 'Graphite Monochromator'
_diffrn_radiation_source 'Rotating Anode'
_diffrn_radiation_type MoK\a
_diffrn_radiation_wavelength 0.71073
_diffrn_reflns_av_R_equivalents 0.0229
_diffrn_reflns_av_unetI/netI 0.0523
_diffrn_reflns_limit_h_max 16
_diffrn_reflns_limit_h_min -16
_diffrn_reflns_limit_k_max 25
_diffrn_reflns_limit_k_min -24
_diffrn_reflns_limit_l_max 35
_diffrn_reflns_limit_l_min -30
_diffrn_reflns_number 52473
_diffrn_reflns_theta_full 29.09
_diffrn_reflns_theta_max 29.09
_diffrn_reflns_theta_min 0.79
_exptl_absorpt_coefficient_mu 1.350
_exptl_absorpt_correction_T_max 0.7826
_exptl_absorpt_correction_T_min 0.5920
_exptl_absorpt_correction_type multi-scan
_exptl_crystal_colour Red
_exptl_crystal_density_diffrn 1.798
_exptl_crystal_density_method 'not measured'
_exptl_crystal_description Block
_exptl_crystal_F_000 3100
_exptl_crystal_size_max 0.43
_exptl_crystal_size_mid 0.38
_exptl_crystal_size_min 0.19
_refine_diff_density_max 1.170
_refine_diff_density_min -2.853
_refine_diff_density_rms 0.171
_refine_ls_extinction_method none
_refine_ls_goodness_of_fit_ref 1.138
_refine_ls_hydrogen_treatment constr
_refine_ls_matrix_type full
_refine_ls_number_parameters 1328
_refine_ls_number_reflns 29695
_refine_ls_number_restraints 512
_refine_ls_restrained_S_all 1.354
_refine_ls_R_factor_all 0.0802
_refine_ls_R_factor_gt 0.0463
_refine_ls_shift/su_max 0.004
_refine_ls_shift/su_mean 0.000
_refine_ls_structure_factor_coef Fsqd
_refine_ls_weighting_details 'calc w=1/[\s^2^(Fo^2^)+(0.0729P)^2^+1.8179P] where P=(Fo^2^+2Fc^2^)/3'
_refine_ls_weighting_scheme calc
_refine_ls_wR_factor_gt 0.1068
_refine_ls_wR_factor_ref 0.1230
_reflns_number_gt 22067
_reflns_number_total 29695
_reflns_threshold_expression >2sigma(I)
_cod_data_source_file c4dt03637a2.cif
_cod_data_source_block 3
_cod_depositor_comments 'Adding full bibliography for 7033784--7033786.cif.'
_cod_original_cell_volume 5719(2)
_cod_database_code 7033785

loop_
_symmetry_equiv_pos_as_xyz
'x, y, z'
'-x, -y, -z'

loop_
_atom_site_label
_atom_site_type_symbol
_atom_site_fract_x
_atom_site_fract_y
_atom_site_fract_z
_atom_site_U_iso_or_equiv
_atom_site_adp_type
_atom_site_occupancy
_atom_site_symmetry_multiplicity
_atom_site_calc_flag
_atom_site_refinement_flags
Mo1 Mo -0.360469(19) 1.134392(12) 0.903474(9) 0.03158(7) Uani 1 1 d .
Mo2 Mo -0.41759(2) 1.304511(13) 0.878321(9) 0.03379(7) Uani 1 1 d .
Mo3 Mo -0.162603(19) 1.242536(14) 0.861101(9) 0.03474(7) Uani 1 1 d .
Mo4 Mo -0.17680(2) 1.177281(14) 0.982066(10) 0.03652(7) Uani 1 1 d .
Mo5 Mo -0.431928(19) 1.239534(15) 0.999537(9) 0.03454(7) Uani 1 1 d .
Mo6 Mo -0.23200(2) 1.351120(13) 0.958403(10) 0.03607(7) Uani 1 1 d .
Mo7 Mo 0.36277(2) 0.634562(16) 0.595737(11) 0.04274(8) Uani 1 1 d .
Mo8 Mo 0.14995(2) 0.73353(2) 0.631210(12) 0.05241(9) Uani 1 1 d .
Mo9 Mo 0.40063(2) 0.802736(17) 0.626036(10) 0.04366(8) Uani 1 1 d .
Mo10 Mo 0.44249(2) 0.750973(16) 0.504217(10) 0.04099(8) Uani 1 1 d .
Mo11 Mo 0.19115(3) 0.68210(2) 0.509523(13) 0.05742(10) Uani 1 1 d .
Mo12 Mo 0.22749(2) 0.853320(17) 0.538651(11) 0.04630(8) Uani 1 1 d .
N1 N -0.4148(2) 1.05298(14) 0.88315(10) 0.0371(5) Uani 1 1 d .
N2 N -0.6012(2) 0.74250(13) 0.80471(8) 0.0343(5) Uani 1 1 d .
N3 N 0.4144(3) 0.55204(18) 0.61947(13) 0.0615(8) Uani 1 1 d .
N4 N 0.5909(2) 0.23573(15) 0.70270(10) 0.0423(6) Uani 1 1 d .
O1 O -0.29893(12) 1.23992(9) 0.92968(6) 0.0253(4) Uani 1 1 d .
O2 O -0.50400(19) 1.35123(13) 0.84075(10) 0.0494(5) Uani 1 1 d .
O3 O -0.06489(19) 1.24410(14) 0.81038(9) 0.0508(6) Uani 1 1 d .
O4 O -0.08628(19) 1.13223(15) 1.01944(11) 0.0576(6) Uani 1 1 d .
O5 O -0.52923(17) 1.24085(14) 1.05046(8) 0.0461(5) Uani 1 1 d .
O6 O -0.18005(19) 1.43052(12) 0.97886(10) 0.0495(6) Uani 1 1 d .
O7 O -0.44799(14) 1.20597(11) 0.86564(7) 0.0315(4) Uani 1 1 d .
O8 O -0.24246(17) 1.15489(11) 0.85075(7) 0.0356(4) Uani 1 1 d .
O9 O -0.25417(17) 1.10056(11) 0.95005(8) 0.0385(4) Uani 1 1 d .
O10 O -0.46136(15) 1.15342(12) 0.96464(7) 0.0353(4) Uani 1 1 d .
O11 O -0.28480(19) 1.29447(12) 0.83270(7) 0.0400(5) Uani 1 1 d .
O12 O -0.50269(16) 1.29373(12) 0.94353(8) 0.0396(5) Uani 1 1 d .
O13 O -0.34037(18) 1.38054(10) 0.91189(7) 0.0370(4) Uani 1 1 d .
O14 O -0.09246(15) 1.19096(11) 0.91605(8) 0.0362(4) Uani 1 1 d .
O15 O -0.13550(17) 1.32951(11) 0.89731(7) 0.0351(4) Uani 1 1 d .
O16 O -0.30784(19) 1.18854(12) 1.02883(8) 0.0440(5) Uani 1 1 d .
O17 O -0.14677(16) 1.27790(12) 0.99414(8) 0.0393(5) Uani 1 1 d .
O18 O -0.35048(17) 1.32728(12) 1.00824(8) 0.0399(5) Uani 1 1 d .
O19 O -0.81235(18) 0.67414(12) 0.83407(8) 0.0428(5) Uani 1 1 d U
O20 O 0.7832(2) 0.15179(14) 0.66421(8) 0.0523(6) Uani 1 1 d .
O21 O 0.29692(14) 0.74108(11) 0.56849(7) 0.0348(4) Uani 1 1 d .
O22 O 0.0442(2) 0.7262(2) 0.67751(11) 0.0769(10) Uani 1 1 d .
O23 O 0.4751(2) 0.84675(17) 0.66700(9) 0.0597(7) Uani 1 1 d .
O24 O 0.54475(19) 0.75986(16) 0.45768(9) 0.0544(6) Uani 1 1 d .
O25 O 0.1212(3) 0.6380(2) 0.46547(13) 0.0972(13) Uani 1 1 d .
O26 O 0.1736(3) 0.93330(18) 0.51726(10) 0.0741(9) Uani 1 1 d .
O27 O 0.23379(18) 0.64662(14) 0.64472(9) 0.0464(5) Uani 1 1 d .
O28 O 0.4396(2) 0.70444(13) 0.63860(8) 0.0468(5) Uani 1 1 d .
O29 O 0.47514(18) 0.66320(13) 0.53898(8) 0.0439(5) Uani 1 1 d .
O30 O 0.2687(2) 0.60450(14) 0.54330(10) 0.0548(6) Uani 1 1 d .
O31 O 0.26050(19) 0.78638(13) 0.66644(8) 0.0461(5) Uani 1 1 d .
O32 O 0.0970(2) 0.68497(19) 0.57179(10) 0.0642(8) Uani 1 1 d .
O33 O 0.1242(2) 0.82145(16) 0.59488(11) 0.0630(7) Uani 1 1 d .
O34 O 0.49390(18) 0.80119(14) 0.56394(9) 0.0482(5) Uani 1 1 d .
O35 O 0.3200(2) 0.87928(14) 0.58966(8) 0.0545(6) Uani 1 1 d .
O36 O 0.3287(2) 0.70139(15) 0.46950(8) 0.0520(6) Uani 1 1 d .
O37 O 0.35208(18) 0.83853(15) 0.49252(8) 0.0488(5) Uani 1 1 d .
O38 O 0.15605(19) 0.78089(16) 0.49826(9) 0.0559(6) Uani 1 1 d .
C1 C -0.4594(2) 0.99361(13) 0.86229(10) 0.0308(5) Uani 1 1 d .
C2 C -0.4132(3) 0.96387(14) 0.81467(13) 0.0406(7) Uani 1 1 d .
C3 C -0.4691(2) 0.90790(16) 0.79266(12) 0.0387(6) Uani 1 1 d .
H3 H -0.4403 0.8895 0.7603 0.046 Uiso 1 1 calc R
C4 C -0.5680(2) 0.87679(13) 0.81668(9) 0.0278(5) Uani 1 1 d .
C5 C -0.6062(3) 0.90554(15) 0.86500(10) 0.0354(6) Uani 1 1 d .
H5 H -0.6697 0.8849 0.8830 0.042 Uiso 1 1 calc R
C6 C -0.5549(3) 0.96279(17) 0.88731(9) 0.0386(6) Uani 1 1 d .
C7 C -0.6044(3) 0.99512(17) 0.93814(11) 0.0493(8) Uani 1 1 d .
H7A H -0.5522 0.9887 0.9653 0.074 Uiso 1 1 calc R
H7B H -0.6732 0.9702 0.9492 0.074 Uiso 1 1 calc R
H7C H -0.6195 1.0472 0.9324 0.074 Uiso 1 1 calc R
C8 C -0.3085(3) 0.99357(19) 0.79092(16) 0.0556(9) Uani 1 1 d .
H8A H -0.3041 1.0454 0.7987 0.083 Uiso 1 1 calc R
H8B H -0.3056 0.9879 0.7530 0.083 Uiso 1 1 calc R
H8C H -0.2466 0.9671 0.8053 0.083 Uiso 1 1 calc R
C9 C -0.6299(2) 0.82221(14) 0.78973(10) 0.0330(5) Uani 1 1 d .
H9A H -0.6150 0.8296 0.7516 0.040 Uiso 1 1 calc R
H9B H -0.7097 0.8305 0.7979 0.040 Uiso 1 1 calc R
C10 C -0.6608(2) 0.69271(14) 0.77074(11) 0.0326(6) Uani 1 1 d U
H1AA H -0.6363 0.6419 0.7775 0.039 Uiso 1 1 calc R
H1AB H -0.6401 0.7053 0.7337 0.039 Uiso 1 1 calc R
C11 C -0.7868(2) 0.69699(16) 0.77981(10) 0.0365(6) Uani 1 1 d U
H11A H -0.8135 0.7474 0.7735 0.044 Uiso 1 1 calc R
H11B H -0.8221 0.6643 0.7560 0.044 Uiso 1 1 calc R
C12 C -0.7668(3) 0.72462(19) 0.86652(12) 0.0467(7) Uani 1 1 d U
H12A H -0.7895 0.7124 0.9035 0.056 Uiso 1 1 calc R
H12B H -0.7951 0.7741 0.8583 0.056 Uiso 1 1 calc R
C13 C -0.6388(3) 0.72377(17) 0.85872(11) 0.0439(7) Uani 1 1 d .
H13A H -0.6085 0.7591 0.8823 0.053 Uiso 1 1 calc R
H13B H -0.6105 0.6747 0.8681 0.053 Uiso 1 1 calc R
C14 C -0.4765(2) 0.73366(15) 0.79629(12) 0.0380(6) Uani 1 1 d .
H14A H -0.4416 0.7649 0.8211 0.046 Uiso 1 1 calc R
H14B H -0.4535 0.7519 0.7606 0.046 Uiso 1 1 calc R
C15 C -0.4321(3) 0.65585(18) 0.80299(15) 0.0505(8) Uani 1 1 d .
C16 C -0.4200(3) 0.6119(2) 0.7588(2) 0.0743(13) Uani 1 1 d .
H16 H -0.4464 0.6279 0.7264 0.089 Uiso 1 1 calc R
C17 C -0.3675(4) 0.54331(19) 0.7643(2) 0.0742(13) Uani 1 1 d .
H17 H -0.3492 0.5148 0.7346 0.089 Uiso 1 1 calc R
C18 C -0.3418(4) 0.5170(2) 0.8155(3) 0.0823(15) Uani 1 1 d .
H18 H -0.3154 0.4686 0.8206 0.099 Uiso 1 1 calc R
C19 C -0.3547(3) 0.5590(2) 0.85330(19) 0.0640(10) Uani 1 1 d .
H19 H -0.3325 0.5422 0.8863 0.077 Uiso 1 1 calc R
C20 C -0.4001(3) 0.6290(2) 0.84939(15) 0.0568(9) Uani 1 1 d .
H20 H -0.4087 0.6580 0.8795 0.068 Uiso 1 1 calc R
C21 C 0.4666(3) 0.49136(15) 0.63950(13) 0.0484(8) Uani 1 1 d .
C22 C 0.4248(3) 0.46798(16) 0.69189(13) 0.0424(7) Uani 1 1 d .
C23 C 0.4779(3) 0.41001(16) 0.71395(11) 0.0392(6) Uani 1 1 d .
H23 H 0.4540 0.3932 0.7481 0.047 Uiso 1 1 calc R
C24 C 0.5690(2) 0.37396(15) 0.68662(10) 0.0329(6) Uani 1 1 d U
C25 C 0.6032(3) 0.39989(16) 0.63719(12) 0.0389(6) Uani 1 1 d .
H25 H 0.6635 0.3758 0.6192 0.047 Uiso 1 1 calc R
C26 C 0.5549(3) 0.45923(18) 0.61198(13) 0.0466(7) Uani 1 1 d .
C27 C 0.5914(4) 0.4833(3) 0.55790(17) 0.0770(13) Uani 1 1 d .
H27A H 0.6676 0.5003 0.5570 0.116 Uiso 1 1 calc R
H27B H 0.5436 0.5232 0.5465 0.116 Uiso 1 1 calc R
H27C H 0.5872 0.4424 0.5344 0.116 Uiso 1 1 calc R
C28 C 0.3308(4) 0.5033(3) 0.71893(17) 0.0725(12) Uani 1 1 d .
H28A H 0.3463 0.5552 0.7224 0.109 Uiso 1 1 calc R
H28B H 0.3171 0.4805 0.7537 0.109 Uiso 1 1 calc R
H28C H 0.2657 0.4982 0.6990 0.109 Uiso 1 1 calc R
C29 C 0.6302(2) 0.31256(15) 0.71406(10) 0.0334(5) Uani 1 1 d U
H29A H 0.6215 0.3196 0.7522 0.040 Uiso 1 1 calc R
H29B H 0.7097 0.3160 0.7033 0.040 Uiso 1 1 calc R
C30 C 0.6547(3) 0.18360(18) 0.73631(12) 0.0444(7) Uani 1 1 d .
H30A H 0.6510 0.2013 0.7725 0.053 Uiso 1 1 calc R
H30B H 0.6197 0.1351 0.7372 0.053 Uiso 1 1 calc R
C31 C 0.7735(3) 0.1760(2) 0.71666(12) 0.0504(8) Uani 1 1 d .
H31A H 0.8103 0.2235 0.7184 0.061 Uiso 1 1 calc R
H31B H 0.8110 0.1406 0.7394 0.061 Uiso 1 1 calc R
C32 C 0.7314(3) 0.2021(2) 0.63169(12) 0.0488(8) Uani 1 1 d U
H32A H 0.7376 0.1838 0.5957 0.059 Uiso 1 1 calc R
H32B H 0.7720 0.2486 0.6312 0.059 Uiso 1 1 calc RD
C33 C 0.6141(3) 0.21751(16) 0.64616(12) 0.0436(7) Uani 1 1 d .
H33A H 0.5704 0.1744 0.6386 0.052 Uiso 1 1 calc R
H33B H 0.5894 0.2588 0.6241 0.052 Uiso 1 1 calc R
C34 C 0.4667(3) 0.23524(17) 0.71909(12) 0.0419(6) Uani 1 1 d .
H34A H 0.4558 0.2529 0.7552 0.050 Uiso 1 1 calc R
H34B H 0.4288 0.2700 0.6960 0.050 Uiso 1 1 calc R
C35 C 0.4124(3) 0.16086(19) 0.71700(15) 0.0505(8) Uani 1 1 d .
C36 C 0.4045(3) 0.11536(18) 0.76354(15) 0.0499(8) Uani 1 1 d .
H36 H 0.4397 0.1303 0.7933 0.060 Uiso 1 1 calc R
C37 C 0.3471(3) 0.0506(2) 0.7665(2) 0.0710(13) Uani 1 1 d .
H37 H 0.3344 0.0233 0.7983 0.085 Uiso 1 1 calc R
C38 C 0.3110(5) 0.0290(3) 0.7217(3) 0.106(2) Uani 1 1 d .
H38 H 0.2760 -0.0170 0.7228 0.127 Uiso 1 1 calc R
C39 C 0.3186(4) 0.0663(3) 0.6731(2) 0.0865(16) Uani 1 1 d .
H39 H 0.2916 0.0471 0.6425 0.104 Uiso 1 1 calc R
C40 C 0.3713(4) 0.1364(3) 0.67365(17) 0.0735(13) Uani 1 1 d .
H40 H 0.3768 0.1659 0.6426 0.088 Uiso 1 1 calc R
C111 C 0.2985(5) 1.0985(3) 0.4087(3) 0.107(2) Uani 1 1 d DU
H11C H 0.3586 1.1327 0.4142 0.128 Uiso 1 1 calc R
H11D H 0.2898 1.0974 0.3707 0.128 Uiso 1 1 calc R
C112 C 0.3325(4) 1.0223(3) 0.4278(3) 0.108(2) Uani 1 1 d DU
H11E H 0.2716 0.9881 0.4237 0.130 Uiso 1 1 calc R
H11F H 0.3454 1.0236 0.4654 0.130 Uiso 1 1 calc R
C113 C 0.4374(6) 0.9940(6) 0.3976(3) 0.176(4) Uani 1 1 d DU
H11G H 0.5009 1.0252 0.4035 0.212 Uiso 1 1 calc R
H11H H 0.4545 0.9434 0.4092 0.212 Uiso 1 1 calc R
C114 C 0.4132(13) 0.9966(9) 0.3407(4) 0.248(7) Uani 1 1 d DU
H11I H 0.4767 0.9772 0.3197 0.373 Uiso 1 1 calc R
H11J H 0.3992 1.0472 0.3296 0.373 Uiso 1 1 calc R
H11K H 0.3482 0.9672 0.3358 0.373 Uiso 1 1 calc R
C121 C 0.2065(4) 1.1356(4) 0.4929(2) 0.1028(18) Uani 1 1 d DU
H12C H 0.2266 1.0876 0.5082 0.123 Uiso 1 1 calc R
H12D H 0.2685 1.1690 0.4969 0.123 Uiso 1 1 calc R
C122 C 0.1065(4) 1.1642(4) 0.5230(3) 0.132(3) Uani 1 1 d DU
H12E H 0.0456 1.1288 0.5238 0.159 Uiso 1 1 calc R
H12F H 0.0814 1.2109 0.5074 0.159 Uiso 1 1 calc R
C123 C 0.1441(6) 1.1755(4) 0.5794(3) 0.167(4) Uani 1 1 d DU
H12G H 0.1550 1.1284 0.5982 0.200 Uiso 1 1 calc R
H12H H 0.2126 1.2041 0.5787 0.200 Uiso 1 1 calc R
C124 C 0.0454(5) 1.2179(4) 0.6036(3) 0.121(2) Uani 1 1 d DU
H12I H 0.0549 1.2248 0.6407 0.181 Uiso 1 1 calc R
H12J H -0.0222 1.1906 0.5999 0.181 Uiso 1 1 calc R
H12K H 0.0401 1.2656 0.5857 0.181 Uiso 1 1 calc R
C131 C 0.1647(4) 1.2030(3) 0.41063(18) 0.0926(16) Uani 1 1 d DU
H13C H 0.1619 1.1982 0.3725 0.111 Uiso 1 1 calc R
H13D H 0.0911 1.2195 0.4248 0.111 Uiso 1 1 calc R
C132 C 0.2500(5) 1.2599(4) 0.4213(5) 0.198(5) Uani 1 1 d DU
H13E H 0.3251 1.2434 0.4094 0.238 Uiso 1 1 calc R
H13F H 0.2483 1.2700 0.4590 0.238 Uiso 1 1 calc RD
C133 C 0.2142(10) 1.3293(5) 0.3890(2) 0.189(4) Uani 1 1 d DU
H13G H 0.2705 1.3418 0.3606 0.226 Uiso 1 1 calc R
H13H H 0.1427 1.3217 0.3738 0.226 Uiso 1 1 calc R
C134 C 0.2046(10) 1.3890(5) 0.4299(4) 0.195 Uiso 1 1 d DU
H13I H 0.2658 1.3888 0.4477 0.292 Uiso 1 1 calc RD
H13J H 0.1455 1.3805 0.4522 0.292 Uiso 1 1 calc R
H13K H 0.1968 1.4328 0.4138 0.292 Uiso 1 1 calc RD
C141 C 0.0971(4) 1.0765(4) 0.4277(3) 0.117(2) Uani 1 1 d DU
H14C H 0.0280 1.1003 0.4414 0.140 Uiso 1 1 calc R
H14D H 0.1073 1.0316 0.4492 0.140 Uiso 1 1 calc R
C142 C 0.0812(7) 1.0537(4) 0.3710(4) 0.143(3) Uani 1 1 d DU
H14E H 0.1533 1.0401 0.3535 0.172 Uiso 1 1 calc R
H14F H 0.0505 1.0953 0.3511 0.172 Uiso 1 1 calc R
C143 C 0.0012(5) 0.9877(4) 0.3712(3) 0.126(2) Uani 1 1 d DU
H14G H 0.0311 0.9442 0.3893 0.151 Uiso 1 1 calc R
H14H H -0.0726 0.9999 0.3875 0.151 Uiso 1 1 calc R
C144 C -0.0020(10) 0.9765(6) 0.3123(3) 0.194(5) Uani 1 1 d DU
H14I H 0.0046 1.0237 0.2937 0.291 Uiso 1 1 calc R
H14J H -0.0719 0.9540 0.3053 0.291 Uiso 1 1 calc R
H14K H 0.0593 0.9446 0.3004 0.291 Uiso 1 1 calc R
C211 C -0.0813(4) 0.6396(3) 0.9813(3) 0.0926(18) Uani 1 1 d DU
H21A H -0.0511 0.6074 1.0086 0.111 Uiso 1 1 calc R
H21B H -0.0252 0.6769 0.9713 0.111 Uiso 1 1 calc R
C212 C -0.0966(4) 0.5936(2) 0.9335(2) 0.102(2) Uani 1 1 d D
H21C H -0.1251 0.6248 0.9052 0.122 Uiso 1 1 calc R
H21D H -0.1508 0.5548 0.9427 0.122 Uiso 1 1 calc R
C213 C 0.0173(4) 0.5585(3) 0.9141(2) 0.0931(17) Uani 1 1 d D
H21E H 0.0751 0.5960 0.9087 0.112 Uiso 1 1 calc R
H21F H 0.0413 0.5209 0.9395 0.112 Uiso 1 1 calc R
C214 C -0.0066(7) 0.5243(6) 0.8624(4) 0.179(5) Uani 1 1 d D
H21G H -0.0112 0.5628 0.8353 0.269 Uiso 1 1 calc R
H21H H -0.0767 0.4984 0.8666 0.269 Uiso 1 1 calc R
H21I H 0.0528 0.4900 0.8521 0.269 Uiso 1 1 calc R
C221 C -0.2732(4) 0.6256(3) 1.0197(3) 0.102(2) Uani 1 1 d D
H22A H -0.3387 0.6569 1.0278 0.122 Uiso 1 1 calc R
H22B H -0.2881 0.5983 0.9883 0.122 Uiso 1 1 calc R
C222 C -0.2673(6) 0.5707(4) 1.0641(3) 0.115(2) Uani 1 1 d DU
H22C H -0.2608 0.5969 1.0969 0.138 Uiso 1 1 calc R
H22D H -0.2000 0.5403 1.0581 0.138 Uiso 1 1 calc R
C223 C -0.3683(8) 0.5202(5) 1.0709(4) 0.160(3) Uani 1 1 d DU
H22E H -0.4370 0.5493 1.0690 0.192 Uiso 1 1 calc R
H22F H -0.3652 0.4843 1.0428 0.192 Uiso 1 1 calc R
C224 C -0.3662(12) 0.4810(6) 1.1242(5) 0.255(6) Uani 1 1 d DU
H22G H -0.2997 0.4865 1.1368 0.383 Uiso 1 1 calc R
H22H H -0.3790 0.4332 1.1207 0.383 Uiso 1 1 calc R
H22I H -0.4186 0.5001 1.1464 0.383 Uiso 1 1 calc R
C231 C -0.2185(4) 0.7346(3) 0.9665(3) 0.112(2) Uani 1 1 d DU
H23A H -0.2822 0.7600 0.9843 0.135 Uiso 1 1 calc R
H23B H -0.2458 0.7099 0.9362 0.135 Uiso 1 1 calc R
C232 C -0.1351(5) 0.7923(3) 0.9459(3) 0.118(2) Uani 1 1 d DU
H23C H -0.0765 0.7688 0.9233 0.142 Uiso 1 1 calc R
H23D H -0.1002 0.8134 0.9756 0.142 Uiso 1 1 calc R
C233 C -0.1906(7) 0.8550(4) 0.9139(3) 0.144(3) Uani 1 1 d DU
H23E H -0.1343 0.8845 0.8936 0.173 Uiso 1 1 calc R
H23F H -0.2414 0.8348 0.8896 0.173 Uiso 1 1 calc R
C234 C -0.2553(6) 0.9019(3) 0.9559(3) 0.131(3) Uani 1 1 d DU
H23G H -0.3152 0.9285 0.9399 0.196 Uiso 1 1 calc R
H23H H -0.2051 0.9367 0.9698 0.196 Uiso 1 1 calc R
H23I H -0.2861 0.8700 0.9843 0.196 Uiso 1 1 calc R
C241 C -0.1453(3) 0.7109(4) 1.0567(3) 0.101(2) Uani 1 1 d DU
H24A H -0.1304 0.6707 1.0819 0.121 Uiso 1 1 calc R
H24B H -0.0757 0.7377 1.0493 0.121 Uiso 1 1 calc R
C242 C -0.2300(4) 0.7627(3) 1.0833(3) 0.112(2) Uani 1 1 d DU
H24C H -0.3018 0.7378 1.0886 0.135 Uiso 1 1 calc R
H24D H -0.2400 0.8059 1.0601 0.135 Uiso 1 1 calc R
C243 C -0.1946(10) 0.7882(6) 1.1368(3) 0.177(4) Uani 1 1 d DU
H24E H -0.1173 0.8048 1.1340 0.212 Uiso 1 1 calc R
H24F H -0.2428 0.8284 1.1502 0.212 Uiso 1 1 calc R
C244 C -0.2080(8) 0.7197(7) 1.1723(4) 0.206(6) Uani 1 1 d DU
H24G H -0.2852 0.7047 1.1746 0.308 Uiso 1 1 calc R
H24H H -0.1857 0.7304 1.2072 0.308 Uiso 1 1 calc R
H24I H -0.1614 0.6804 1.1576 0.308 Uiso 1 1 calc R
N5 N 0.1922(4) 1.1274(3) 0.43570(17) 0.0923(13) Uani 1 1 d DU
N6 N -0.1776(3) 0.6761(2) 1.0042(2) 0.0919(14) Uani 1 1 d U
O39 O -0.1346(3) 1.0931(2) 0.17886(16) 0.0963(12) Uani 1 1 d D
C41 C -0.1118(4) 1.0591(3) 0.1403(3) 0.101(2) Uani 1 1 d D
H41 H -0.1391 1.0797 0.1093 0.121 Uiso 1 1 calc R
N7 N -0.0574(5) 1.0002(2) 0.13413(19) 0.0994(15) Uani 1 1 d D
C42 C -0.0228(7) 0.9545(6) 0.1792(3) 0.171(5) Uani 1 1 d DU
H42A H 0.0415 0.9247 0.1680 0.256 Uiso 1 1 calc R
H42B H -0.0834 0.9226 0.1919 0.256 Uiso 1 1 calc R
H42C H -0.0036 0.9861 0.2072 0.256 Uiso 1 1 calc R
C43 C -0.0355(10) 0.9735(5) 0.0832(3) 0.170(5) Uani 1 1 d D
H43A H -0.0578 1.0101 0.0575 0.255 Uiso 1 1 calc R
H43B H -0.0770 0.9286 0.0797 0.255 Uiso 1 1 calc R
H43C H 0.0435 0.9631 0.0773 0.255 Uiso 1 1 calc R
O40 O -0.2521(4) 0.8328(3) 0.7162(2) 0.1256(16) Uani 1 1 d .
C44 C -0.2122(8) 0.7828(4) 0.7399(3) 0.129(3) Uani 1 1 d .
H44 H -0.2530 0.7394 0.7373 0.154 Uiso 1 1 calc R
N8 N -0.1345(4) 0.7727(3) 0.7660(2) 0.0960(14) Uani 1 1 d .
C45 C -0.0977(9) 0.7049(7) 0.7879(4) 0.198(5) Uani 1 1 d .
H45A H -0.1515 0.6880 0.8156 0.297 Uiso 1 1 calc R
H45B H -0.0262 0.7117 0.8024 0.297 Uiso 1 1 calc R
H45C H -0.0901 0.6686 0.7606 0.297 Uiso 1 1 calc R
C46 C -0.0625(9) 0.8371(6) 0.7697(4) 0.174(4) Uani 1 1 d U
H46A H -0.0895 0.8775 0.7481 0.260 Uiso 1 1 calc R
H46B H 0.0131 0.8244 0.7573 0.260 Uiso 1 1 calc R
H46C H -0.0637 0.8519 0.8061 0.260 Uiso 1 1 calc R
O41 O 0.2625(4) 1.3277(2) 0.66593(18) 0.0987(11) Uani 1 1 d DU
C47 C 0.2819(7) 1.3448(4) 0.6225(3) 0.121(2) Uani 1 1 d DU
H47 H 0.3465 1.3273 0.6087 0.145 Uiso 1 1 calc RD
N9 N 0.2257(5) 1.3862(4) 0.5884(3) 0.133(2) Uani 1 1 d D
C48 C 0.2917(8) 1.4025(6) 0.5398(3) 0.160(3) Uani 1 1 d DU
H48A H 0.3106 1.3607 0.5239 0.239 Uiso 1 1 calc RD
H48B H 0.3530 1.4261 0.5470 0.239 Uiso 1 1 calc RD
H48C H 0.2521 1.4307 0.5187 0.239 Uiso 1 1 calc RD
C49 C 0.1435(3) 1.43713(19) 0.60991(14) 0.0524(8) Uani 1 1 d D
H49A H 0.1760 1.4794 0.6164 0.079 Uiso 1 1 calc R
H49B H 0.1115 1.4182 0.6398 0.079 Uiso 1 1 calc RD
H49C H 0.0919 1.4453 0.5868 0.079 Uiso 1 1 calc RD
O42 O 0.8719(6) 0.3554(4) 0.6745(3) 0.176(3) Uani 1 1 d .
H42 H 0.8435 0.3350 0.6499 0.264 Uiso 1 1 calc RD
C50 C 0.9010(8) 0.4255(6) 0.6591(4) 0.146(3) Uani 1 1 d .
H50A H 0.8415 0.4522 0.6513 0.175 Uiso 1 1 calc R
H50B H 0.9501 0.4257 0.6313 0.175 Uiso 1 1 calc R
C51 C 0.9525(12) 0.4546(8) 0.7076(5) 0.219(6) Uani 1 1 d .
H51A H 0.9536 0.4190 0.7324 0.328 Uiso 1 1 calc R
H51B H 0.9121 0.4926 0.7199 0.328 Uiso 1 1 calc R
H51C H 1.0218 0.4692 0.6987 0.328 Uiso 1 1 calc R

loop_
_atom_site_aniso_label
_atom_site_aniso_U_11
_atom_site_aniso_U_22
_atom_site_aniso_U_33
_atom_site_aniso_U_23
_atom_site_aniso_U_13
_atom_site_aniso_U_12
Mo1 0.03161(13) 0.02889(12) 0.03504(13) -0.00618(9) -0.00520(10) -0.00471(9)
Mo2 0.03474(13) 0.03747(14) 0.03001(13) -0.00278(10) -0.00858(10) 0.00512(10)
Mo3 0.02639(12) 0.04477(15) 0.03254(13) -0.00285(10) 0.00293(9) -0.00311(10)
Mo4 0.03233(13) 0.04127(14) 0.03715(14) 0.00435(10) -0.01311(10) -0.00128(10)
Mo5 0.02719(12) 0.05012(15) 0.02655(13) -0.00867(10) 0.00080(9) -0.00711(10)
Mo6 0.03757(14) 0.03316(13) 0.03817(14) -0.00584(10) -0.00423(10) -0.00857(10)
Mo7 0.04086(15) 0.04630(16) 0.04103(15) 0.00451(11) -0.00639(11) 0.00768(11)
Mo8 0.03242(14) 0.0783(2) 0.04414(16) 0.01998(14) 0.00353(11) 0.01155(13)
Mo9 0.04492(15) 0.05723(17) 0.02992(14) -0.00774(11) -0.00891(11) 0.00599(12)
Mo10 0.03695(14) 0.05783(17) 0.02761(13) -0.00016(11) 0.00046(10) 0.00622(12)
Mo11 0.05360(18) 0.0737(2) 0.04745(18) 0.00844(15) -0.02413(14) -0.00858(15)
Mo12 0.03753(15) 0.05873(18) 0.04132(15) 0.01148(12) -0.00069(11) 0.01291(12)
N1 0.0336(12) 0.0434(13) 0.0361(12) -0.0049(10) -0.0133(10) -0.0011(10)
N2 0.0432(13) 0.0378(12) 0.0234(10) -0.0032(9) -0.0114(9) -0.0069(10)
N3 0.083(2) 0.0496(17) 0.0510(17) 0.0108(13) -0.0093(16) 0.0133(16)
N4 0.0367(13) 0.0507(15) 0.0413(13) -0.0031(11) -0.0162(10) 0.0077(11)
O1 0.0207(9) 0.0378(10) 0.0181(8) -0.0023(7) -0.0039(7) -0.0055(7)
O2 0.0450(12) 0.0464(12) 0.0586(14) -0.0076(10) -0.0165(10) 0.0164(10)
O3 0.0427(12) 0.0628(15) 0.0451(12) -0.0025(10) 0.0121(10) -0.0099(11)
O4 0.0364(12) 0.0632(15) 0.0742(17) 0.0160(13) -0.0171(11) -0.0045(11)
O5 0.0293(10) 0.0755(16) 0.0351(11) -0.0152(10) -0.0070(8) -0.0076(10)
O6 0.0457(12) 0.0395(11) 0.0633(14) -0.0104(10) 0.0037(10) -0.0229(10)
O7 0.0213(8) 0.0404(10) 0.0340(9) -0.0110(8) -0.0058(7) -0.0046(7)
O8 0.0398(10) 0.0428(11) 0.0247(9) -0.0071(8) -0.0050(8) 0.0032(8)
O9 0.0348(10) 0.0321(10) 0.0480(12) 0.0094(8) -0.0030(9) -0.0021(8)
O10 0.0256(9) 0.0518(12) 0.0300(9) -0.0100(8) -0.0078(7) -0.0072(8)
O11 0.0532(12) 0.0474(12) 0.0198(9) -0.0032(8) -0.0052(8) -0.0011(9)
O12 0.0301(10) 0.0488(12) 0.0412(11) -0.0161(9) -0.0077(8) 0.0067(9)
O13 0.0548(12) 0.0299(9) 0.0276(9) -0.0018(7) -0.0124(8) 0.0062(9)
O14 0.0189(8) 0.0466(11) 0.0445(11) -0.0069(9) -0.0110(8) 0.0047(8)
O15 0.0402(10) 0.0359(10) 0.0292(9) -0.0059(8) 0.0008(8) -0.0155(8)
O16 0.0593(13) 0.0446(11) 0.0298(10) 0.0118(8) -0.0164(9) -0.0303(10)
O17 0.0312(10) 0.0534(12) 0.0338(10) -0.0030(9) -0.0004(8) -0.0194(9)
O18 0.0335(10) 0.0486(12) 0.0384(11) -0.0132(9) -0.0018(8) -0.0022(9)
O19 0.0435(9) 0.0436(8) 0.0414(8) -0.0012(7) -0.0038(7) -0.0012(7)
O20 0.0569(14) 0.0683(15) 0.0304(10) 0.0089(10) -0.0015(9) 0.0262(12)
O21 0.0293(10) 0.0465(11) 0.0285(10) -0.0017(8) -0.0036(8) 0.0199(8)
O22 0.0384(13) 0.139(3) 0.0517(15) 0.0220(17) -0.0025(11) 0.0007(16)
O23 0.0606(15) 0.0818(18) 0.0373(12) 0.0042(12) -0.0068(11) -0.0128(13)
O24 0.0365(12) 0.0812(17) 0.0436(12) -0.0023(11) 0.0071(10) 0.0162(11)
O25 0.083(2) 0.143(3) 0.072(2) 0.035(2) -0.0564(18) -0.029(2)
O26 0.086(2) 0.093(2) 0.0453(14) 0.0266(14) -0.0282(14) 0.0211(17)
O27 0.0336(11) 0.0636(14) 0.0419(12) 0.0022(10) -0.0034(9) -0.0001(10)
O28 0.0530(13) 0.0551(13) 0.0330(11) 0.0127(9) -0.0140(9) -0.0029(10)
O29 0.0454(12) 0.0616(14) 0.0251(9) 0.0024(9) -0.0091(8) 0.0133(10)
O30 0.0589(15) 0.0556(14) 0.0508(13) 0.0107(11) -0.0122(11) -0.0152(11)
O31 0.0452(12) 0.0558(13) 0.0360(11) -0.0004(9) 0.0015(9) 0.0222(10)
O32 0.0349(12) 0.112(2) 0.0459(13) 0.0182(14) -0.0126(10) -0.0095(13)
O33 0.0567(15) 0.0691(17) 0.0601(15) 0.0238(13) 0.0049(12) 0.0162(13)
O34 0.0333(11) 0.0678(15) 0.0423(12) -0.0007(10) 0.0058(9) -0.0086(10)
O35 0.0691(16) 0.0604(14) 0.0306(11) 0.0099(10) 0.0127(10) 0.0245(12)
O36 0.0490(13) 0.0781(17) 0.0304(10) -0.0066(10) -0.0150(9) 0.0180(12)
O37 0.0390(11) 0.0742(16) 0.0326(11) 0.0050(10) -0.0029(9) 0.0049(11)
O38 0.0350(11) 0.0915(19) 0.0417(12) 0.0189(12) -0.0151(9) -0.0016(12)
C1 0.0468(15) 0.0229(11) 0.0243(12) -0.0010(9) -0.0139(11) -0.0050(10)
C2 0.0463(16) 0.0175(11) 0.0571(18) -0.0068(11) 0.0063(14) -0.0081(11)
C3 0.0365(14) 0.0340(14) 0.0457(16) -0.0058(12) -0.0021(12) 0.0072(11)
C4 0.0388(13) 0.0215(11) 0.0239(11) 0.0001(9) -0.0089(10) 0.0044(10)
C5 0.0517(16) 0.0310(13) 0.0226(12) 0.0033(10) 0.0041(11) -0.0111(12)
C6 0.0501(16) 0.0545(17) 0.0127(11) 0.0051(11) -0.0137(11) -0.0054(13)
C7 0.083(2) 0.0382(15) 0.0274(14) -0.0137(12) -0.0051(14) -0.0143(15)
C8 0.0515(19) 0.0414(17) 0.073(2) -0.0181(16) 0.0103(17) -0.0140(14)
C9 0.0458(15) 0.0254(12) 0.0286(13) 0.0009(10) -0.0081(11) -0.0034(11)
C10 0.0405(14) 0.0221(11) 0.0358(14) -0.0079(10) -0.0023(11) -0.0065(10)
C11 0.0488(16) 0.0440(15) 0.0184(10) -0.0019(10) -0.0122(11) -0.0105(12)
C12 0.0545(18) 0.0555(18) 0.0315(13) -0.0033(12) -0.0119(13) -0.0075(15)
C13 0.068(2) 0.0427(16) 0.0229(13) 0.0033(11) -0.0184(13) -0.0160(14)
C14 0.0397(15) 0.0319(14) 0.0431(15) 0.0020(11) -0.0090(12) -0.0081(11)
C15 0.0425(17) 0.0398(17) 0.071(2) 0.0034(15) -0.0180(15) 0.0014(13)
C16 0.051(2) 0.045(2) 0.129(4) -0.026(2) -0.021(2) 0.0221(17)
C17 0.075(3) 0.0303(17) 0.120(4) -0.034(2) -0.008(3) 0.0013(17)
C18 0.070(3) 0.0353(19) 0.144(5) 0.008(2) -0.030(3) 0.0084(18)
C19 0.0469(19) 0.060(2) 0.087(3) 0.008(2) -0.0312(19) 0.0137(17)
C20 0.056(2) 0.054(2) 0.063(2) 0.0111(16) -0.0381(17) 0.0104(16)
C21 0.081(2) 0.0195(12) 0.0452(16) -0.0016(11) -0.0122(16) 0.0148(13)
C22 0.0423(16) 0.0314(14) 0.0543(18) -0.0087(12) -0.0049(13) -0.0004(12)
C23 0.0538(17) 0.0378(14) 0.0259(13) 0.0102(11) -0.0053(12) -0.0066(13)
C24 0.0354(13) 0.0383(14) 0.0263(12) 0.0023(10) -0.0123(10) -0.0040(11)
C25 0.0421(15) 0.0336(14) 0.0410(15) 0.0141(12) -0.0094(12) -0.0007(12)
C26 0.0428(16) 0.0473(17) 0.0474(17) 0.0124(14) 0.0053(13) 0.0084(13)
C27 0.101(3) 0.067(3) 0.061(2) 0.019(2) -0.006(2) 0.035(2)
C28 0.097(3) 0.067(3) 0.055(2) -0.0190(19) -0.015(2) 0.020(2)
C29 0.0390(10) 0.0365(10) 0.0279(9) 0.0023(8) -0.0250(8) -0.0044(8)
C30 0.0471(17) 0.0450(16) 0.0412(16) -0.0096(13) -0.0011(13) 0.0110(13)
C31 0.0480(18) 0.074(2) 0.0288(14) 0.0213(15) -0.0061(13) 0.0002(16)
C32 0.0560(19) 0.060(2) 0.0308(15) 0.0007(13) -0.0014(13) -0.0109(16)
C33 0.0590(19) 0.0307(14) 0.0426(16) -0.0036(12) -0.0119(14) -0.0068(13)
C34 0.0458(16) 0.0390(15) 0.0402(15) -0.0029(12) 0.0014(13) 0.0064(12)
C35 0.0372(16) 0.0495(18) 0.065(2) 0.0157(16) -0.0164(15) 0.0110(13)
C36 0.0403(16) 0.0451(17) 0.065(2) 0.0233(15) -0.0201(15) -0.0089(13)
C37 0.054(2) 0.049(2) 0.109(4) 0.036(2) -0.020(2) -0.0116(17)
C38 0.102(4) 0.046(2) 0.171(6) 0.032(3) -0.029(4) -0.032(3)
C39 0.078(3) 0.064(3) 0.120(4) 0.027(3) -0.038(3) -0.018(2)
C40 0.061(2) 0.104(3) 0.059(2) 0.016(2) -0.039(2) -0.021(2)
C111 0.078(3) 0.112(5) 0.131(5) 0.033(4) -0.017(3) -0.005(3)
C112 0.083(3) 0.082(3) 0.148(5) 0.065(3) 0.053(3) 0.015(3)
C113 0.198(9) 0.230(10) 0.098(5) -0.075(6) 0.033(5) 0.026(7)
C114 0.285(15) 0.299(15) 0.163(7) -0.028(10) -0.014(9) -0.003(13)
C121 0.069(3) 0.105(4) 0.132(5) 0.000(4) 0.007(3) -0.004(3)
C122 0.054(3) 0.119(5) 0.212(6) 0.046(4) 0.044(4) 0.035(3)
C123 0.122(6) 0.084(4) 0.289(9) -0.087(6) 0.061(6) -0.017(4)
C124 0.081(4) 0.117(5) 0.164(6) 0.022(4) -0.015(4) 0.018(3)
C131 0.089(3) 0.137(4) 0.053(2) -0.007(2) -0.016(2) 0.043(3)
C132 0.050(3) 0.261(11) 0.289(13) -0.052(9) -0.033(5) 0.028(5)
C133 0.232(11) 0.243(8) 0.087(5) -0.073(5) 0.022(5) 0.096(8)
C141 0.054(3) 0.159(6) 0.139(5) -0.033(5) -0.012(3) 0.049(3)
C142 0.121(6) 0.120(6) 0.192(8) -0.018(6) -0.031(6) 0.027(4)
C143 0.068(3) 0.142(6) 0.162(6) 0.034(5) 0.018(4) 0.016(3)
C144 0.268(14) 0.205(11) 0.101(6) 0.000(6) 0.028(7) 0.069(9)
C211 0.055(2) 0.061(3) 0.168(5) -0.010(3) -0.055(3) 0.013(2)
C212 0.121(4) 0.041(2) 0.150(5) 0.019(3) -0.057(4) -0.020(2)
C213 0.084(3) 0.069(3) 0.131(5) 0.000(3) -0.046(3) 0.016(3)
C214 0.133(7) 0.158(8) 0.257(12) 0.014(8) -0.089(8) -0.054(6)
C221 0.058(3) 0.055(3) 0.189(7) -0.018(3) 0.015(3) -0.003(2)
C222 0.115(5) 0.124(5) 0.104(4) -0.022(4) -0.003(4) 0.044(4)
C223 0.168(7) 0.164(7) 0.147(6) -0.009(6) -0.006(6) 0.007(6)
C224 0.352(12) 0.112(6) 0.295(10) 0.100(7) -0.007(9) -0.027(7)
C231 0.057(3) 0.082(4) 0.199(7) 0.017(4) -0.030(4) -0.009(2)
C232 0.086(4) 0.069(3) 0.200(8) -0.002(4) -0.011(4) 0.011(3)
C233 0.196(8) 0.156(6) 0.087(4) 0.021(4) -0.053(5) -0.068(6)
C234 0.123(5) 0.073(4) 0.192(8) 0.035(4) -0.010(5) 0.033(4)
C241 0.0260(18) 0.130(5) 0.149(5) -0.058(4) -0.009(2) -0.007(2)
C242 0.051(2) 0.077(3) 0.202(6) 0.005(4) 0.046(3) -0.010(2)
C243 0.175(8) 0.176(8) 0.176(7) -0.012(6) 0.014(6) 0.007(7)
C244 0.117(7) 0.298(15) 0.195(9) 0.056(10) 0.020(7) -0.030(9)
N5 0.075(3) 0.122(3) 0.081(3) 0.012(2) -0.026(2) 0.023(2)
N6 0.0396(17) 0.063(2) 0.175(5) -0.001(2) -0.015(2) -0.0144(16)
O39 0.071(2) 0.124(3) 0.095(3) -0.035(2) 0.0041(19) 0.013(2)
C41 0.065(3) 0.106(4) 0.123(5) 0.015(3) 0.045(3) 0.040(3)
N7 0.133(4) 0.068(3) 0.095(3) 0.005(2) 0.000(3) 0.032(3)
C42 0.138(6) 0.278(12) 0.109(5) -0.082(7) -0.086(5) 0.069(7)
C43 0.275(13) 0.156(8) 0.070(4) 0.018(4) 0.038(6) 0.061(8)
O40 0.097(3) 0.114(4) 0.166(5) 0.004(3) -0.008(3) 0.014(3)
C44 0.166(8) 0.078(4) 0.132(6) 0.031(4) 0.033(6) 0.029(5)
N8 0.075(3) 0.100(4) 0.112(4) 0.024(3) -0.011(3) 0.014(3)
C45 0.170(9) 0.281(15) 0.133(8) 0.076(9) 0.026(7) 0.015(10)
C46 0.172(9) 0.173(9) 0.177(9) -0.009(7) -0.018(7) 0.009(8)
O41 0.100(3) 0.101(3) 0.096(3) 0.000(2) -0.007(2) -0.002(2)
C47 0.110(5) 0.130(6) 0.121(6) 0.000(5) -0.008(5) 0.010(5)
N9 0.125(5) 0.139(6) 0.134(5) -0.019(4) -0.008(4) 0.000(4)
C48 0.160(8) 0.157(8) 0.163(8) 0.009(7) -0.024(7) -0.006(7)
C49 0.0540(19) 0.0514(19) 0.0522(19) 0.0028(15) -0.0067(15) -0.0047(15)
O42 0.177(6) 0.183(7) 0.168(6) -0.006(5) -0.015(5) -0.015(5)
C50 0.143(7) 0.143(8) 0.150(8) 0.009(6) -0.008(6) 0.001(6)
C51 0.241(15) 0.195(13) 0.223(14) -0.021(11) -0.022(12) -0.007(11)

loop_
_atom_type_symbol
_atom_type_description
_atom_type_scat_dispersion_real
_atom_type_scat_dispersion_imag
_atom_type_scat_source
C C 0.0033 0.0016 'International Tables Vol C Tables 4.2.6.8 and 6.1.1.4'
H H 0.0000 0.0000 'International Tables Vol C Tables 4.2.6.8 and 6.1.1.4'
Mo Mo -1.6832 0.6857 'International Tables Vol C Tables 4.2.6.8 and 6.1.1.4'
N N 0.0061 0.0033 'International Tables Vol C Tables 4.2.6.8 and 6.1.1.4'
O O 0.0106 0.0060 'International Tables Vol C Tables 4.2.6.8 and 6.1.1.4'

loop_
_geom_angle_atom_site_label_1
_geom_angle_atom_site_label_2
_geom_angle_atom_site_label_3
_geom_angle
N1 Mo1 O9 102.33(10)
N1 Mo1 O8 103.17(11)
O9 Mo1 O8 89.50(9)
N1 Mo1 O7 100.75(10)
O9 Mo1 O7 156.90(8)
O8 Mo1 O7 86.34(8)
N1 Mo1 O10 100.23(11)
O9 Mo1 O10 88.27(9)
O8 Mo1 O10 156.42(9)
O7 Mo1 O10 86.56(9)
N1 Mo1 O1 177.45(9)
O9 Mo1 O1 79.54(8)
O8 Mo1 O1 78.49(8)
O7 Mo1 O1 77.36(7)
O10 Mo1 O1 78.02(8)
O2 Mo2 O7 103.40(10)
O2 Mo2 O12 102.75(11)
O7 Mo2 O12 88.16(9)
O2 Mo2 O11 103.29(11)
O7 Mo2 O11 87.85(9)
O12 Mo2 O11 153.87(9)
O2 Mo2 O13 103.63(10)
O7 Mo2 O13 152.98(8)
O12 Mo2 O13 85.64(9)
O11 Mo2 O13 86.28(10)
O2 Mo2 O1 179.74(10)
O7 Mo2 O1 76.37(7)
O12 Mo2 O1 77.36(8)
O11 Mo2 O1 76.60(7)
O13 Mo2 O1 76.60(7)
O3 Mo3 O15 103.54(11)
O3 Mo3 O14 103.99(11)
O15 Mo3 O14 86.55(9)
O3 Mo3 O8 103.31(11)
O15 Mo3 O8 153.14(8)
O14 Mo3 O8 87.73(9)
O3 Mo3 O11 102.99(11)
O15 Mo3 O11 86.76(9)
O14 Mo3 O11 153.02(9)
O8 Mo3 O11 86.54(9)
O3 Mo3 O1 179.01(9)
O15 Mo3 O1 77.14(8)
O14 Mo3 O1 76.74(7)
O8 Mo3 O1 76.00(8)
O11 Mo3 O1 76.29(7)
O4 Mo4 O17 102.62(12)
O4 Mo4 O14 102.77(11)
O17 Mo4 O14 86.45(9)
O4 Mo4 O9 104.31(12)
O17 Mo4 O9 153.07(9)
O14 Mo4 O9 87.43(9)
O4 Mo4 O16 103.85(12)
O17 Mo4 O16 86.98(9)
O14 Mo4 O16 153.37(8)
O9 Mo4 O16 86.85(9)
O4 Mo4 O1 179.05(10)
O17 Mo4 O1 77.06(8)
O14 Mo4 O1 76.33(7)
O9 Mo4 O1 76.01(7)
O16 Mo4 O1 77.04(7)
O5 Mo5 O10 104.08(11)
O5 Mo5 O18 102.92(10)
O10 Mo5 O18 153.00(9)
O5 Mo5 O16 103.43(10)
O10 Mo5 O16 88.16(9)
O18 Mo5 O16 85.76(9)
O5 Mo5 O12 103.42(10)
O10 Mo5 O12 87.45(9)
O18 Mo5 O12 86.18(10)
O16 Mo5 O12 153.06(9)
O5 Mo5 O1 179.01(10)
O10 Mo5 O1 76.73(8)
O18 Mo5 O1 76.27(8)
O16 Mo5 O1 77.13(8)
O12 Mo5 O1 75.99(7)
O6 Mo6 O13 104.89(11)
O6 Mo6 O18 105.24(11)
O13 Mo6 O18 87.34(10)
O6 Mo6 O17 102.55(11)
O13 Mo6 O17 152.54(9)
O18 Mo6 O17 86.48(9)
O6 Mo6 O15 102.89(10)
O13 Mo6 O15 87.48(9)
O18 Mo6 O15 151.79(8)
O17 Mo6 O15 85.46(9)
O6 Mo6 O1 178.42(9)
O13 Mo6 O1 76.21(8)
O18 Mo6 O1 75.88(8)
O17 Mo6 O1 76.34(7)
O15 Mo6 O1 75.96(7)
N3 Mo7 O30 102.83(15)
N3 Mo7 O27 99.86(14)
O30 Mo7 O27 89.92(11)
N3 Mo7 O29 103.01(14)
O30 Mo7 O29 88.76(10)
O27 Mo7 O29 156.80(10)
N3 Mo7 O28 100.46(14)
O30 Mo7 O28 156.68(10)
O27 Mo7 O28 87.14(10)
O29 Mo7 O28 84.99(10)
N3 Mo7 O21 177.90(12)
O30 Mo7 O21 78.85(10)
O27 Mo7 O21 78.82(9)
O29 Mo7 O21 78.20(8)
O28 Mo7 O21 77.88(8)
O22 Mo8 O33 105.21(15)
O22 Mo8 O27 101.78(14)
O33 Mo8 O27 153.01(11)
O22 Mo8 O32 103.95(14)
O33 Mo8 O32 86.75(14)
O27 Mo8 O32 87.31(12)
O22 Mo8 O31 102.97(14)
O33 Mo8 O31 86.37(12)
O27 Mo8 O31 87.12(10)
O32 Mo8 O31 153.07(10)
O22 Mo8 O21 178.64(13)
O33 Mo8 O21 76.15(10)
O27 Mo8 O21 76.86(8)
O32 Mo8 O21 76.14(9)
O31 Mo8 O21 76.94(8)
O23 Mo9 O28 102.81(13)
O23 Mo9 O34 103.14(12)
O28 Mo9 O34 88.33(11)
O23 Mo9 O31 103.46(12)
O28 Mo9 O31 89.31(10)
O34 Mo9 O31 153.16(10)
O23 Mo9 O35 104.92(14)
O28 Mo9 O35 152.27(11)
O34 Mo9 O35 84.91(10)
O31 Mo9 O35 84.84(10)
O23 Mo9 O21 179.81(12)
O28 Mo9 O21 77.16(8)
O34 Mo9 O21 76.68(9)
O31 Mo9 O21 76.73(9)
O35 Mo9 O21 75.12(10)
O24 Mo10 O29 104.02(12)
O24 Mo10 O36 103.48(12)
O29 Mo10 O36 89.19(11)
O24 Mo10 O34 104.80(12)
O29 Mo10 O34 87.51(11)
O36 Mo10 O34 151.48(9)
O24 Mo10 O37 102.60(12)
O29 Mo10 O37 153.38(10)
O36 Mo10 O37 84.34(11)
O34 Mo10 O37 86.03(11)
O24 Mo10 O21 178.54(10)
O29 Mo10 O21 77.43(9)
O36 Mo10 O21 76.27(9)
O34 Mo10 O21 75.37(8)
O37 Mo10 O21 75.95(8)
O25 Mo11 O38 104.45(16)
O25 Mo11 O32 106.41(16)
O38 Mo11 O32 87.54(13)
O25 Mo11 O30 102.91(16)
O38 Mo11 O30 152.58(11)
O32 Mo11 O30 86.47(12)
O25 Mo11 O36 101.01(16)
O38 Mo11 O36 86.82(11)
O32 Mo11 O36 152.55(11)
O30 Mo11 O36 86.29(11)
O25 Mo11 O21 176.99(16)
O38 Mo11 O21 76.93(9)
O32 Mo11 O21 76.23(9)
O30 Mo11 O21 75.66(9)
O36 Mo11 O21 76.32(8)
O26 Mo12 O35 104.64(14)
O26 Mo12 O37 103.82(14)
O35 Mo12 O37 89.22(10)
O26 Mo12 O33 104.06(14)
O35 Mo12 O33 87.12(12)
O37 Mo12 O33 151.90(11)
O26 Mo12 O38 103.26(13)
O35 Mo12 O38 152.05(10)
O37 Mo12 O38 85.85(11)
O33 Mo12 O38 84.46(13)
O26 Mo12 O21 178.32(13)
O35 Mo12 O21 76.50(9)
O37 Mo12 O21 77.37(9)
O33 Mo12 O21 74.68(9)
O38 Mo12 O21 75.58(9)
C1 N1 Mo1 173.6(2)
C13 N2 C10 106.5(2)
C13 N2 C14 110.9(2)
C10 N2 C14 111.7(2)
C13 N2 C9 111.9(2)
C10 N2 C9 108.6(2)
C14 N2 C9 107.3(2)
C21 N3 Mo7 173.0(3)
C33 N4 C30 109.2(2)
C33 N4 C29 111.8(2)
C30 N4 C29 106.2(2)
C33 N4 C34 112.1(2)
C30 N4 C34 111.7(2)
C29 N4 C34 105.6(2)
Mo1 O1 Mo2 91.34(6)
Mo1 O1 Mo5 90.66(6)
Mo2 O1 Mo5 90.36(6)
Mo1 O1 Mo3 90.88(6)
Mo2 O1 Mo3 90.29(6)
Mo5 O1 Mo3 178.32(8)
Mo1 O1 Mo4 90.06(7)
Mo2 O1 Mo4 178.59(8)
Mo5 O1 Mo4 89.83(6)
Mo3 O1 Mo4 89.48(6)
Mo1 O1 Mo6 179.16(8)
Mo2 O1 Mo6 89.49(6)
Mo5 O1 Mo6 89.24(6)
Mo3 O1 Mo6 89.21(6)
Mo4 O1 Mo6 89.11(6)
Mo2 O7 Mo1 114.92(9)
Mo3 O8 Mo1 114.57(10)
Mo1 O9 Mo4 114.39(10)
Mo5 O10 Mo1 114.56(10)
Mo3 O11 Mo2 116.83(10)
Mo2 O12 Mo5 116.28(10)
Mo6 O13 Mo2 117.70(10)
Mo3 O14 Mo4 117.43(9)
Mo3 O15 Mo6 117.69(10)
Mo4 O16 Mo5 115.99(10)
Mo4 O17 Mo6 117.48(10)
Mo6 O18 Mo5 118.60(11)
C12 O19 C11 108.7(2)
C32 O20 C31 109.7(3)
Mo7 O21 Mo8 90.91(7)
Mo7 O21 Mo9 91.15(6)
Mo8 O21 Mo9 90.58(6)
Mo7 O21 Mo10 90.47(6)
Mo8 O21 Mo10 178.56(9)
Mo9 O21 Mo10 89.81(7)
Mo7 O21 Mo12 179.33(9)
Mo8 O21 Mo12 89.54(6)
Mo9 O21 Mo12 89.35(8)
Mo10 O21 Mo12 89.08(7)
Mo7 O21 Mo11 90.41(8)
Mo8 O21 Mo11 89.61(7)
Mo9 O21 Mo11 178.43(9)
Mo10 O21 Mo11 89.97(6)
Mo12 O21 Mo11 89.09(6)
Mo8 O27 Mo7 113.33(12)
Mo9 O28 Mo7 113.80(10)
Mo10 O29 Mo7 113.82(11)
Mo11 O30 Mo7 115.07(13)
Mo8 O31 Mo9 115.74(11)
Mo11 O32 Mo8 117.94(13)
Mo8 O33 Mo12 119.62(14)
Mo9 O34 Mo10 118.09(11)
Mo12 O35 Mo9 119.03(14)
Mo11 O36 Mo10 117.44(11)
Mo12 O37 Mo10 117.53(12)
Mo11 O38 Mo12 118.39(11)
N1 C1 C6 119.0(3)
N1 C1 C2 121.3(3)
C6 C1 C2 119.6(2)
C3 C2 C1 118.4(3)
C3 C2 C8 122.7(3)
C1 C2 C8 118.8(3)
C2 C3 C4 122.9(3)
C2 C3 H3 118.5
C4 C3 H3 118.5
C5 C4 C3 116.1(2)
C5 C4 C9 122.7(3)
C3 C4 C9 121.1(2)
C6 C5 C4 122.6(3)
C6 C5 H5 118.7
C4 C5 H5 118.7
C5 C6 C1 120.2(3)
C5 C6 C7 120.4(3)
C1 C6 C7 119.4(3)
C6 C7 H7A 109.5
C6 C7 H7B 109.5
H7A C7 H7B 109.5
C6 C7 H7C 109.5
H7A C7 H7C 109.5
H7B C7 H7C 109.5
C2 C8 H8A 109.5
C2 C8 H8B 109.5
H8A C8 H8B 109.5
C2 C8 H8C 109.5
H8A C8 H8C 109.5
H8B C8 H8C 109.5
C4 C9 N2 114.0(2)
C4 C9 H9A 108.8
N2 C9 H9A 108.8
C4 C9 H9B 108.8
N2 C9 H9B 108.8
H9A C9 H9B 107.7
N2 C10 C11 113.6(2)
N2 C10 H1AA 108.9
C11 C10 H1AA 108.9
N2 C10 H1AB 108.9
C11 C10 H1AB 108.9
H1AA C10 H1AB 107.7
O19 C11 C10 106.2(2)
O19 C11 H11A 110.5
C10 C11 H11A 110.5
O19 C11 H11B 110.5
C10 C11 H11B 110.5
H11A C11 H11B 108.7
O19 C12 C13 110.7(3)
O19 C12 H12A 109.5
C13 C12 H12A 109.5
O19 C12 H12B 109.5
C13 C12 H12B 109.5
H12A C12 H12B 108.1
N2 C13 C12 111.5(2)
N2 C13 H13A 109.3
C12 C13 H13A 109.3
N2 C13 H13B 109.3
C12 C13 H13B 109.3
H13A C13 H13B 108.0
N2 C14 C15 115.5(2)
N2 C14 H14A 108.4
C15 C14 H14A 108.4
N2 C14 H14B 108.4
C15 C14 H14B 108.4
H14A C14 H14B 107.5
C20 C15 C16 119.2(4)
C20 C15 C14 122.2(3)
C16 C15 C14 118.5(3)
C15 C16 C17 117.9(5)
C15 C16 H16 121.1
C17 C16 H16 121.1
C16 C17 C18 119.2(4)
C16 C17 H17 120.4
C18 C17 H17 120.4
C19 C18 C17 119.2(4)
C19 C18 H18 120.4
C17 C18 H18 120.4
C18 C19 C20 123.5(4)
C18 C19 H19 118.2
C20 C19 H19 118.2
C15 C20 C19 120.5(4)
C15 C20 H20 119.7
C19 C20 H20 119.7
N3 C21 C26 120.9(3)
N3 C21 C22 114.8(3)
C26 C21 C22 124.3(3)
C23 C22 C28 121.6(3)
C23 C22 C21 116.4(3)
C28 C22 C21 122.0(3)
C22 C23 C24 121.5(3)
C22 C23 H23 119.3
C24 C23 H23 119.3
C25 C24 C23 118.3(3)
C25 C24 C29 122.0(3)
C23 C24 C29 119.6(2)
C24 C25 C26 124.1(3)
C24 C25 H25 117.9
C26 C25 H25 117.9
C21 C26 C25 115.5(3)
C21 C26 C27 122.2(3)
C25 C26 C27 122.3(3)
C26 C27 H27A 109.5
C26 C27 H27B 109.5
H27A C27 H27B 109.5
C26 C27 H27C 109.5
H27A C27 H27C 109.5
H27B C27 H27C 109.5
C22 C28 H28A 109.5
C22 C28 H28B 109.5
H28A C28 H28B 109.5
C22 C28 H28C 109.5
H28A C28 H28C 109.5
H28B C28 H28C 109.5
C24 C29 N4 114.3(2)
C24 C29 H29A 108.7
N4 C29 H29A 108.7
C24 C29 H29B 108.7
N4 C29 H29B 108.7
H29A C29 H29B 107.6
C31 C30 N4 112.5(3)
C31 C30 H30A 109.1
N4 C30 H30A 109.1
C31 C30 H30B 109.1
N4 C30 H30B 109.1
H30A C30 H30B 107.8
O20 C31 C30 111.3(3)
O20 C31 H31A 109.4
C30 C31 H31A 109.4
O20 C31 H31B 109.4
C30 C31 H31B 109.4
H31A C31 H31B 108.0
O20 C32 C33 115.8(3)
O20 C32 H32A 108.3
C33 C32 H32A 108.3
O20 C32 H32B 108.3
C33 C32 H32B 108.3
H32A C32 H32B 107.4
C32 C33 N4 113.8(3)
C32 C33 H33A 108.8
N4 C33 H33A 108.8
C32 C33 H33B 108.8
N4 C33 H33B 108.8
H33A C33 H33B 107.7
C35 C34 N4 114.7(2)
C35 C34 H34A 108.6
N4 C34 H34A 108.6
C35 C34 H34B 108.6
N4 C34 H34B 108.6
H34A C34 H34B 107.6
C40 C35 C36 118.6(4)
C40 C35 C34 122.8(3)
C36 C35 C34 118.6(3)
C37 C36 C35 122.3(4)
C37 C36 H36 118.9
C35 C36 H36 118.9
C38 C37 C36 115.3(4)
C38 C37 H37 122.3
C36 C37 H37 122.3
C37 C38 C39 127.8(4)
C37 C38 H38 116.1
C39 C38 H38 116.1
C38 C39 C40 114.0(5)
C38 C39 H39 123.0
C40 C39 H39 123.0
C35 C40 C39 121.6(4)
C35 C40 H40 119.2
C39 C40 H40 119.2
N5 C111 C112 114.3(4)
N5 C111 H11C 108.7
C112 C111 H11C 108.7
N5 C111 H11D 108.7
C112 C111 H11D 108.7
H11C C111 H11D 107.6
C111 C112 C113 112.4(6)
C111 C112 H11E 109.1
C113 C112 H11E 109.1
C111 C112 H11F 109.1
C113 C112 H11F 109.1
H11E C112 H11F 107.9
C114 C113 C112 106.1(8)
C114 C113 H11G 110.5
C112 C113 H11G 110.5
C114 C113 H11H 110.5
C112 C113 H11H 110.5
H11G C113 H11H 108.7
C113 C114 H11I 109.5
C113 C114 H11J 109.5
H11I C114 H11J 109.5
C113 C114 H11K 109.5
H11I C114 H11K 109.5
H11J C114 H11K 109.5
C122 C121 N5 114.0(5)
C122 C121 H12C 108.7
N5 C121 H12C 108.7
C122 C121 H12D 108.7
N5 C121 H12D 108.7
H12C C121 H12D 107.6
C121 C122 C123 104.9(4)
C121 C122 H12E 110.8
C123 C122 H12E 110.8
C121 C122 H12F 110.8
C123 C122 H12F 110.8
H12E C122 H12F 108.9
C124 C123 C122 100.8(5)
C124 C123 H12G 111.6
C122 C123 H12G 111.6
C124 C123 H12H 111.6
C122 C123 H12H 111.6
H12G C123 H12H 109.4
C123 C124 H12I 109.5
C123 C124 H12J 109.5
H12I C124 H12J 109.5
C123 C124 H12K 109.5
H12I C124 H12K 109.5
H12J C124 H12K 109.5
C132 C131 N5 111.7(4)
C132 C131 H13C 109.3
N5 C131 H13C 109.3
C132 C131 H13D 109.3
N5 C131 H13D 109.3
H13C C131 H13D 107.9
C131 C132 C133 104.0(7)
C131 C132 H13E 111.0
C133 C132 H13E 111.0
C131 C132 H13F 111.0
C133 C132 H13F 111.0
H13E C132 H13F 109.0
C134 C133 C132 103.3(5)
C134 C133 H13G 111.1
C132 C133 H13G 111.1
C134 C133 H13H 111.1
C132 C133 H13H 111.1
H13G C133 H13H 109.1
C133 C134 H13I 109.5
C133 C134 H13J 109.5
H13I C134 H13J 109.5
C133 C134 H13K 109.5
H13I C134 H13K 109.5
H13J C134 H13K 109.5
N5 C141 C142 117.2(6)
N5 C141 H14C 108.0
C142 C141 H14C 108.0
N5 C141 H14D 108.0
C142 C141 H14D 108.0
H14C C141 H14D 107.2
C141 C142 C143 110.2(7)
C141 C142 H14E 109.6
C143 C142 H14E 109.6
C141 C142 H14F 109.6
C143 C142 H14F 109.6
H14E C142 H14F 108.1
C144 C143 C142 100.3(7)
C144 C143 H14G 111.7
C142 C143 H14G 111.7
C144 C143 H14H 111.7
C142 C143 H14H 111.7
H14G C143 H14H 109.5
C143 C144 H14I 109.5
C143 C144 H14J 109.5
H14I C144 H14J 109.5
C143 C144 H14K 109.5
H14I C144 H14K 109.5
H14J C144 H14K 109.5
N6 C211 C212 117.1(4)
N6 C211 H21A 108.0
C212 C211 H21A 108.0
N6 C211 H21B 108.0
C212 C211 H21B 108.0
H21A C211 H21B 107.3
C211 C212 C213 109.6(4)
C211 C212 H21C 109.8
C213 C212 H21C 109.8
C211 C212 H21D 109.8
C213 C212 H21D 109.8
H21C C212 H21D 108.2
C214 C213 C212 103.7(5)
C214 C213 H21E 111.0
C212 C213 H21E 111.0
C214 C213 H21F 111.0
C212 C213 H21F 111.0
H21E C213 H21F 109.0
C213 C214 H21G 109.5
C213 C214 H21H 109.5
H21G C214 H21H 109.5
C213 C214 H21I 109.5
H21G C214 H21I 109.5
H21H C214 H21I 109.5
C222 C221 N6 121.2(5)
C222 C221 H22A 107.0
N6 C221 H22A 107.0
C222 C221 H22B 107.0
N6 C221 H22B 107.0
H22A C221 H22B 106.8
C221 C222 C223 113.5(6)
C221 C222 H22C 108.9
C223 C222 H22C 108.9
C221 C222 H22D 108.9
C223 C222 H22D 108.9
H22C C222 H22D 107.7
C224 C223 C222 108.0(7)
C224 C223 H22E 110.1
C222 C223 H22E 110.1
C224 C223 H22F 110.1
C222 C223 H22F 110.1
H22E C223 H22F 108.4
C223 C224 H22G 109.5
C223 C224 H22H 109.5
H22G C224 H22H 109.5
C223 C224 H22I 109.5
H22G C224 H22I 109.5
H22H C224 H22I 109.5
N6 C231 C232 116.8(4)
N6 C231 H23A 108.1
C232 C231 H23A 108.1
N6 C231 H23B 108.1
C232 C231 H23B 108.1
H23A C231 H23B 107.3
C231 C232 C233 112.0(5)
C231 C232 H23C 109.2
C233 C232 H23C 109.2
C231 C232 H23D 109.2
C233 C232 H23D 109.2
H23C C232 H23D 107.9
C234 C233 C232 104.9(5)
C234 C233 H23E 110.8
C232 C233 H23E 110.8
C234 C233 H23F 110.8
C232 C233 H23F 110.8
H23E C233 H23F 108.8
C233 C234 H23G 109.5
C233 C234 H23H 109.5
H23G C234 H23H 109.5
C233 C234 H23I 109.5
H23G C234 H23I 109.5
H23H C234 H23I 109.5
C242 C241 N6 116.7(5)
C242 C241 H24A 108.1
N6 C241 H24A 108.1
C242 C241 H24B 108.1
N6 C241 H24B 108.1
H24A C241 H24B 107.3
C241 C242 C243 112.4(6)
C241 C242 H24C 109.1
C243 C242 H24C 109.1
C241 C242 H24D 109.1
C243 C242 H24D 109.1
H24C C242 H24D 107.8
C244 C243 C242 103.6(8)
C244 C243 H24E 111.0
C242 C243 H24E 111.0
C244 C243 H24F 111.0
C242 C243 H24F 111.0
H24E C243 H24F 109.0
C243 C244 H24G 109.5
C243 C244 H24H 109.5
H24G C244 H24H 109.5
C243 C244 H24I 109.5
H24G C244 H24I 109.5
H24H C244 H24I 109.5
C121 N5 C111 109.8(4)
C121 N5 C141 110.6(5)
C111 N5 C141 110.3(5)
C121 N5 C131 109.5(4)
C111 N5 C131 108.7(4)
C141 N5 C131 107.8(4)
C211 N6 C221 114.0(4)
C211 N6 C231 110.5(5)
C221 N6 C231 107.7(4)
C211 N6 C241 107.8(4)
C221 N6 C241 105.7(5)
C231 N6 C241 110.9(5)
O39 C41 N7 130.6(7)
O39 C41 H41 114.7
N7 C41 H41 114.7
C41 N7 C43 119.6(6)
C41 N7 C42 122.1(6)
C43 N7 C42 118.1(6)
N7 C42 H42A 109.5
N7 C42 H42B 109.5
H42A C42 H42B 109.5
N7 C42 H42C 109.5
H42A C42 H42C 109.5
H42B C42 H42C 109.5
N7 C43 H43A 109.5
N7 C43 H43B 109.5
H43A C43 H43B 109.5
N7 C43 H43C 109.5
H43A C43 H43C 109.5
H43B C43 H43C 109.5
O40 C44 N8 137.4(9)
O40 C44 H44 111.3
N8 C44 H44 111.3
C44 N8 C45 127.4(8)
C44 N8 C46 114.7(7)
C45 N8 C46 117.4(7)
N8 C45 H45A 109.5
N8 C45 H45B 109.5
H45A C45 H45B 109.5
N8 C45 H45C 109.5
H45A C45 H45C 109.5
H45B C45 H45C 109.5
N8 C46 H46A 109.5
N8 C46 H46B 109.5
H46A C46 H46B 109.5
N8 C46 H46C 109.5
H46A C46 H46C 109.5
H46B C46 H46C 109.5
O41 C47 N9 132.3(8)
O41 C47 H47 113.8
N9 C47 H47 113.8
C47 N9 C49 117.7(6)
C47 N9 C48 112.2(6)
C49 N9 C48 121.8(7)
N9 C48 H48A 109.5
N9 C48 H48B 109.5
H48A C48 H48B 109.5
N9 C48 H48C 109.5
H48A C48 H48C 109.5
H48B C48 H48C 109.5
N9 C49 H49A 109.5
N9 C49 H49B 109.5
H49A C49 H49B 109.5
N9 C49 H49C 109.5
H49A C49 H49C 109.5
H49B C49 H49C 109.5
C50 O42 H42 109.5
O42 C50 C51 103.1(9)
O42 C50 H50A 111.1
C51 C50 H50A 111.1
O42 C50 H50B 111.1
C51 C50 H50B 111.1
H50A C50 H50B 109.1
C50 C51 H51A 109.5
C50 C51 H51B 109.5
H51A C51 H51B 109.5
C50 C51 H51C 109.5
H51A C51 H51C 109.5
H51B C51 H51C 109.5

loop_
_geom_bond_atom_site_label_1
_geom_bond_atom_site_label_2
_geom_bond_distance
Mo1 N1 1.749(3)
Mo1 O9 1.908(2)
Mo1 O8 1.938(2)
Mo1 O7 1.959(2)
Mo1 O10 1.963(2)
Mo1 O1 2.2232(18)
Mo2 O2 1.686(2)
Mo2 O7 1.8921(19)
Mo2 O12 1.914(2)
Mo2 O11 1.940(2)
Mo2 O13 1.945(2)
Mo2 O1 2.3151(17)
Mo3 O3 1.702(2)
Mo3 O15 1.9132(19)
Mo3 O14 1.920(2)
Mo3 O8 1.924(2)
Mo3 O11 1.930(2)
Mo3 O1 2.3349(17)
Mo4 O4 1.702(2)
Mo4 O17 1.925(2)
Mo4 O14 1.933(2)
Mo4 O9 1.936(2)
Mo4 O16 1.942(3)
Mo4 O1 2.3421(17)
Mo5 O5 1.703(2)
Mo5 O10 1.889(2)
Mo5 O18 1.927(2)
Mo5 O16 1.950(2)
Mo5 O12 1.967(2)
Mo5 O1 2.3322(17)
Mo6 O6 1.706(2)
Mo6 O13 1.902(2)
Mo6 O18 1.907(2)
Mo6 O17 1.937(2)
Mo6 O15 1.941(2)
Mo6 O1 2.3623(18)
Mo7 N3 1.743(3)
Mo7 O30 1.923(3)
Mo7 O27 1.957(2)
Mo7 O29 1.993(2)
Mo7 O28 1.995(2)
Mo7 O21 2.2169(19)
Mo8 O22 1.695(3)
Mo8 O33 1.875(3)
Mo8 O27 1.919(2)
Mo8 O32 1.940(3)
Mo8 O31 1.954(3)
Mo8 O21 2.3258(19)
Mo9 O23 1.666(3)
Mo9 O28 1.884(2)
Mo9 O34 1.894(2)
Mo9 O31 1.956(2)
Mo9 O35 1.956(2)
Mo9 O21 2.333(2)
Mo10 O24 1.671(2)
Mo10 O29 1.871(2)
Mo10 O36 1.946(3)
Mo10 O34 1.954(2)
Mo10 O37 1.964(3)
Mo10 O21 2.3419(19)
Mo11 O25 1.691(3)
Mo11 O38 1.877(3)
Mo11 O32 1.904(3)
Mo11 O30 1.919(3)
Mo11 O36 1.934(3)
Mo11 O21 2.348(2)
Mo12 O26 1.693(3)
Mo12 O35 1.860(3)
Mo12 O37 1.881(2)
Mo12 O33 1.931(3)
Mo12 O38 1.957(3)
Mo12 O21 2.3456(19)
N1 C1 1.362(4)
N2 C13 1.464(4)
N2 C10 1.507(3)
N2 C14 1.524(4)
N2 C9 1.544(3)
N3 C21 1.380(4)
N4 C33 1.507(4)
N4 C30 1.513(4)
N4 C29 1.537(4)
N4 C34 1.540(4)
O19 C12 1.407(4)
O19 C11 1.458(3)
O20 C32 1.401(4)
O20 C31 1.427(4)
C1 C6 1.406(4)
C1 C2 1.430(4)
C2 C3 1.392(4)
C2 C8 1.477(4)
C3 C4 1.432(4)
C3 H3 0.9500
C4 C5 1.410(4)
C4 C9 1.476(4)
C5 C6 1.386(4)
C5 H5 0.9500
C6 C7 1.532(4)
C7 H7A 0.9800
C7 H7B 0.9800
C7 H7C 0.9800
C8 H8A 0.9800
C8 H8B 0.9800
C8 H8C 0.9800
C9 H9A 0.9900
C9 H9B 0.9900
C10 C11 1.535(4)
C10 H1AA 0.9900
C10 H1AB 0.9900
C11 H11A 0.9900
C11 H11B 0.9900
C12 C13 1.556(5)
C12 H12A 0.9900
C12 H12B 0.9900
C13 H13A 0.9900
C13 H13B 0.9900
C14 C15 1.530(4)
C14 H14A 0.9900
C14 H14B 0.9900
C15 C20 1.357(5)
C15 C16 1.408(6)
C16 C17 1.413(5)
C16 H16 0.9500
C17 C18 1.440(8)
C17 H17 0.9500
C18 C19 1.257(7)
C18 H18 0.9500
C19 C20 1.396(5)
C19 H19 0.9500
C20 H20 0.9500
C21 C26 1.381(5)
C21 C22 1.460(5)
C22 C23 1.367(4)
C22 C28 1.452(5)
C23 C24 1.435(4)
C23 H23 0.9500
C24 C25 1.382(4)
C24 C29 1.526(4)
C25 C26 1.396(4)
C25 H25 0.9500
C26 C27 1.486(5)
C27 H27A 0.9800
C27 H27B 0.9800
C27 H27C 0.9800
C28 H28A 0.9800
C28 H28B 0.9800
C28 H28C 0.9800
C29 H29A 0.9900
C29 H29B 0.9900
C30 C31 1.504(5)
C30 H30A 0.9900
C30 H30B 0.9900
C31 H31A 0.9900
C31 H31B 0.9900
C32 C33 1.475(5)
C32 H32A 0.9900
C32 H32B 0.9900
C33 H33A 0.9900
C33 H33B 0.9900
C34 C35 1.528(5)
C34 H34A 0.9900
C34 H34B 0.9900
C35 C40 1.342(6)
C35 C36 1.437(5)
C36 C37 1.384(5)
C36 H36 0.9500
C37 C38 1.331(8)
C37 H37 0.9500
C38 C39 1.405(8)
C38 H38 0.9500
C39 C40 1.445(6)
C39 H39 0.9500
C40 H40 0.9500
C111 N5 1.522(7)
C111 C112 1.530(7)
C111 H11C 0.9900
C111 H11D 0.9900
C112 C113 1.538(2)
C112 H11E 0.9900
C112 H11F 0.9900
C113 C114 1.511(8)
C113 H11G 0.9900
C113 H11H 0.9900
C114 H11I 0.9800
C114 H11J 0.9800
C114 H11K 0.9800
C121 C122 1.494(6)
C121 N5 1.504(7)
C121 H12C 0.9900
C121 H12D 0.9900
C122 C123 1.569(5)
C122 H12E 0.9900
C122 H12F 0.9900
C123 C124 1.528(7)
C123 H12G 0.9900
C123 H12H 0.9900
C124 H12I 0.9800
C124 H12J 0.9800
C124 H12K 0.9800
C131 C132 1.524(8)
C131 N5 1.555(6)
C131 H13C 0.9900
C131 H13D 0.9900
C132 C133 1.574(2)
C132 H13E 0.9900
C132 H13F 0.9900
C133 C134 1.538(7)
C133 H13G 0.9900
C133 H13H 0.9900
C134 H13I 0.9000
C134 H13J 0.9000
C134 H13K 0.9000
C141 N5 1.525(7)
C141 C142 1.552(9)
C141 H14C 0.9900
C141 H14D 0.9900
C142 C143 1.564(5)
C142 H14E 0.9900
C142 H14F 0.9900
C143 C144 1.536(10)
C143 H14G 0.9900
C143 H14H 0.9900
C144 H14I 0.9800
C144 H14J 0.9800
C144 H14K 0.9800
C211 N6 1.441(7)
C211 C212 1.533(7)
C211 H21A 0.9900
C211 H21B 0.9900
C212 C213 1.577(5)
C212 H21C 0.9900
C212 H21D 0.9900
C213 C214 1.533(9)
C213 H21E 0.9900
C213 H21F 0.9900
C214 H21G 0.9800
C214 H21H 0.9800
C214 H21I 0.9800
C221 C222 1.507(8)
C221 N6 1.521(6)
C221 H22A 0.9900
C221 H22B 0.9900
C222 C223 1.544(5)
C222 H22C 0.9900
C222 H22D 0.9900
C223 C224 1.531(8)
C223 H22E 0.9900
C223 H22F 0.9900
C224 H22G 0.9000
C224 H22H 0.9000
C224 H22I 0.9000
C231 N6 1.528(8)
C231 C232 1.535(8)
C231 H23A 0.9900
C231 H23B 0.9900
C232 C233 1.567(5)
C232 H23C 0.9900
C232 H23D 0.9900
C233 C234 1.563(9)
C233 H23E 0.9900
C233 H23F 0.9900
C234 H23G 0.9800
C234 H23H 0.9800
C234 H23I 0.9800
C241 C242 1.533(7)
C241 N6 1.583(7)
C241 H24A 0.9900
C241 H24B 0.9900
C242 C243 1.555(5)
C242 H24C 0.9900
C242 H24D 0.9900
C243 C244 1.534(8)
C243 H24E 0.9900
C243 H24F 0.9900
C244 H24G 0.9800
C244 H24H 0.9800
C244 H24I 0.9800
O39 C41 1.200(7)
C41 N7 1.269(6)
C41 H41 0.9500
N7 C43 1.416(8)
N7 C42 1.491(9)
C42 H42A 0.9800
C42 H42B 0.9800
C42 H42C 0.9800
C43 H43A 0.9800
C43 H43B 0.9800
C43 H43C 0.9800
O40 C44 1.203(8)
C44 N8 1.205(10)
C44 H44 0.9500
N8 C45 1.430(12)
N8 C46 1.490(12)
C45 H45A 0.9800
C45 H45B 0.9800
C45 H45C 0.9800
C46 H46A 0.9800
C46 H46B 0.9800
C46 H46C 0.9800
O41 C47 1.160(6)
C47 N9 1.356(7)
C47 H47 0.9000
N9 C49 1.453(5)
N9 C48 1.463(5)
C48 H48A 0.9000
C48 H48B 0.9000
C48 H48C 0.9000
C49 H49A 0.9000
C49 H49B 0.9000
C49 H49C 0.9000
O42 C50 1.379(10)
O42 H42 0.8400
C50 C51 1.542(14)
C50 H50A 0.9000
C50 H50B 0.9000
C51 H51A 0.9000
C51 H51B 0.9000
C51 H51C 0.9000
